data_7026555
loop_
_publ_author_name
'Singh, Amit Pratap'
'Ali, Afsar'
'Gupta, Rajeev'

_publ_section_title
;
 Cobalt complexes as the building blocks: {Co3+-Zn2+} heterobimetallic
 networks and their properties.
;
_journal_issue 35
_journal_name_full 'Dalton transactions (Cambridge, England : 2003)'
_journal_page_first 8135
_journal_page_last 8138
_journal_paper_doi 10.1039/c0dt00511h
_journal_volume 39
_journal_year 2010
_chemical_formula_moiety 'C37 H31 Co N11 O6 Zn, C3 H7 N O, 2(N O3), H2 O'
_chemical_formula_sum 'C40 H40 Co N14 O14 Zn'
_chemical_formula_weight 1065.16
_chemical_name_systematic
;
?
;
_space_group_IT_number 2
_symmetry_cell_setting triclinic
_symmetry_space_group_name_Hall '-P 1'
_symmetry_space_group_name_H-M 'P -1'
_atom_sites_solution_hydrogens geom
_atom_sites_solution_primary direct
_atom_sites_solution_secondary difmap
_audit_creation_method SHELXL-97
_cell_angle_alpha 116.834(5)
_cell_angle_beta 93.137(5)
_cell_angle_gamma 90.943(5)
_cell_formula_units_Z 2
_cell_length_a 13.241(5)
_cell_length_b 13.802(5)
_cell_length_c 14.081(5)
_cell_measurement_reflns_used 9906
_cell_measurement_temperature 100(2)
_cell_measurement_theta_max 0.909
_cell_measurement_theta_min 0.830
_cell_volume 2290.3(15)
_computing_cell_refinement 'Bruker SAINT'
_computing_data_collection 'Bruker APEX2'
_computing_data_reduction 'Bruker SAINT'
_computing_structure_refinement 'SHELXL-97 (Sheldrick, 1997)'
_computing_structure_solution 'SHELXL-97 (Sheldrick, 1997)'
_diffrn_ambient_temperature 100(2)
_diffrn_measured_fraction_theta_full 0.960
_diffrn_measured_fraction_theta_max 0.960
_diffrn_measurement_device_type 'Bruker APEX-II CCD'
_diffrn_measurement_method '\f and \w scans'
_diffrn_radiation_monochromator graphite
_diffrn_radiation_source 'fine-focus sealed tube'
_diffrn_radiation_type MoK\a
_diffrn_radiation_wavelength 0.71069
_diffrn_reflns_av_R_equivalents 0.0481
_diffrn_reflns_av_sigmaI/netI 0.0559
_diffrn_reflns_limit_h_max 17
_diffrn_reflns_limit_h_min -17
_diffrn_reflns_limit_k_max 18
_diffrn_reflns_limit_k_min -17
_diffrn_reflns_limit_l_max 18
_diffrn_reflns_limit_l_min -18
_diffrn_reflns_number 48299
_diffrn_reflns_theta_full 28.01
_diffrn_reflns_theta_max 28.01
_diffrn_reflns_theta_min 3.25
_exptl_absorpt_coefficient_mu 0.968
_exptl_absorpt_correction_T_max 0.9094
_exptl_absorpt_correction_T_min 0.8300
_exptl_absorpt_correction_type multi-scan
_exptl_absorpt_process_details 'SADABS (Sheldrick, 1996)'
_exptl_crystal_colour Yellow
_exptl_crystal_density_diffrn 1.545
_exptl_crystal_density_method 'not measured'
_exptl_crystal_description Block
_exptl_crystal_F_000 1094
_exptl_crystal_size_max 0.20
_exptl_crystal_size_mid 0.10
_exptl_crystal_size_min 0.10
_refine_diff_density_max 1.678
_refine_diff_density_min -0.683
_refine_diff_density_rms 0.094
_refine_ls_extinction_method none
_refine_ls_goodness_of_fit_ref 1.024
_refine_ls_hydrogen_treatment constr
_refine_ls_matrix_type full
_refine_ls_number_parameters 633
_refine_ls_number_reflns 10652
_refine_ls_number_restraints 0
_refine_ls_restrained_S_all 1.024
_refine_ls_R_factor_all 0.0763
_refine_ls_R_factor_gt 0.0488
_refine_ls_shift/su_max 0.000
_refine_ls_shift/su_mean 0.000
_refine_ls_structure_factor_coef Fsqd
_refine_ls_weighting_details 'calc w=1/[\s^2^(Fo^2^)+(0.0769P)^2^+0.0000P] where P=(Fo^2^+2Fc^2^)/3'
_refine_ls_weighting_scheme calc
_refine_ls_wR_factor_gt 0.1175
_refine_ls_wR_factor_ref 0.1275
_reflns_number_gt 7802
_reflns_number_total 10652
_reflns_threshold_expression >2sigma(I)
_cod_data_source_file c0dt00511h.txt
_cod_data_source_block 2a
_cod_depositor_comments
;
The following automatic conversions were performed:

'_symmetry_cell_setting' value 'Triclinic' changed to 'triclinic'
according to /home/saulius/struct/CIF-dictionaries/cif_core.dic
dictionary named 'cif_core.dic' version 2.4.2 from 2011-04-26.

Automatic conversion script
Id: cif_fix_values 1891 2012-01-12 08:04:46Z andrius 
;
_cod_original_cell_volume 2290.3(14)
_cod_original_sg_symbol_Hall -P1
_cod_original_sg_symbol_H-M P-1
_cod_database_code 7026555

loop_
_symmetry_equiv_pos_as_xyz
'x, y, z'
'-x, -y, -z'

loop_
_atom_site_label
_atom_site_type_symbol
_atom_site_fract_x
_atom_site_fract_y
_atom_site_fract_z
_atom_site_U_iso_or_equiv
_atom_site_adp_type
_atom_site_occupancy
_atom_site_symmetry_multiplicity
_atom_site_calc_flag
_atom_site_refinement_flags
Zn Zn 0.25660(2) 0.80978(2) 0.64196(2) 0.01317(9) Uani 1 1 d .
Co Co 0.25349(2) 0.25703(2) 0.52864(3) 0.01205(10) Uani 1 1 d .
O1 O 0.35125(15) 0.95341(14) 0.37333(15) 0.0235(4) Uani 1 1 d .
O3 O -0.00713(14) 0.75411(15) 0.32105(15) 0.0218(4) Uani 1 1 d .
N8 N 0.10746(16) 0.87229(17) 0.63721(17) 0.0163(4) Uani 1 1 d .
O2 O 0.14805(15) 0.41184(15) 0.36156(16) 0.0239(4) Uani 1 1 d .
N5 N 0.24801(16) 0.18731(16) 0.37968(17) 0.0144(4) Uani 1 1 d .
O1S O 0.24345(15) 0.74162(17) 0.47433(15) 0.0261(5) Uani 1 1 d .
O1W O 0.27003(16) 0.88347(14) 0.81280(15) 0.0225(4) Uani 1 1 d .
O4 O 0.48872(14) 0.58290(15) 0.30595(16) 0.0235(4) Uani 1 1 d .
N10 N 0.40440(16) 0.74181(16) 0.62607(17) 0.0158(4) Uani 1 1 d .
O2S O 0.7568(2) 0.90283(17) 0.06832(18) 0.0381(6) Uani 1 1 d .
N7 N 0.18906(16) 0.66972(16) 0.64778(17) 0.0154(4) Uani 1 1 d .
N3 N -0.12076(16) 0.79567(16) 0.45270(17) 0.0148(4) Uani 1 1 d .
N4 N 0.61249(16) 0.66867(16) 0.44414(17) 0.0144(4) Uani 1 1 d .
N1 N 0.31626(16) 1.12187(16) 0.50858(17) 0.0149(4) Uani 1 1 d .
N9 N 0.32553(16) 0.95804(16) 0.65458(17) 0.0151(4) Uani 1 1 d .
C18 C 0.2135(3) 0.6589(3) 0.3947(3) 0.0361(8) Uani 1 1 d .
N6 N 0.25952(16) 0.32629(16) 0.67686(17) 0.0150(4) Uani 1 1 d .
C20 C 0.4271(2) 1.1389(2) 0.6616(2) 0.0175(5) Uani 1 1 d .
H20 H 0.4622 1.2006 0.6637 0.021 Uiso 1 1 calc R
C21 C 0.3429(2) 0.3837(2) 0.7303(2) 0.0170(5) Uani 1 1 d .
C22 C 0.34717(19) 1.08811(19) 0.5867(2) 0.0143(5) Uani 1 1 d .
N2 N 0.18847(16) 0.37120(16) 0.50165(17) 0.0148(4) Uani 1 1 d .
C24 C 0.17753(19) 0.3507(2) 0.3981(2) 0.0167(5) Uani 1 1 d .
C25 C 0.5754(2) 0.6210(2) 0.5858(2) 0.0184(5) Uani 1 1 d .
H25 H 0.6330 0.5778 0.5710 0.022 Uiso 1 1 calc R
C26 C 0.32075(19) 1.0461(2) 0.4062(2) 0.0168(5) Uani 1 1 d .
C27 C -0.04946(19) 0.85894(19) 0.5366(2) 0.0154(5) Uani 1 1 d .
O9 O 0.3460(2) 0.7576(2) 0.0647(2) 0.0453(6) Uani 1 1 d .
C29 C 0.2971(2) 0.9982(2) 0.5879(2) 0.0168(5) Uani 1 1 d .
H29 H 0.2403 0.9644 0.5387 0.020 Uiso 1 1 calc R
C30 C 0.20920(19) 0.2388(2) 0.3265(2) 0.0167(5) Uani 1 1 d .
C31 C -0.0915(2) 0.7485(2) 0.3520(2) 0.0172(5) Uani 1 1 d .
C32 C 0.3483(2) 0.4394(2) 0.8409(2) 0.0245(6) Uani 1 1 d .
H32 H 0.4082 0.4798 0.8799 0.029 Uiso 1 1 calc R
C33 C 0.54981(19) 0.67491(19) 0.5251(2) 0.0145(5) Uani 1 1 d .
N11 N 0.2165(3) 0.6479(2) 0.2979(2) 0.0553(10) Uani 1 1 d .
C35 C 0.2765(2) 0.0321(2) 0.2198(2) 0.0217(6) Uani 1 1 d .
H35 H 0.3001 -0.0394 0.1843 0.026 Uiso 1 1 calc R
C36 C 0.17727(19) 0.3191(2) 0.7252(2) 0.0170(5) Uani 1 1 d .
C37 C -0.0641(2) 0.9684(2) 0.6030(2) 0.0192(6) Uani 1 1 d .
H37 H -0.1214 1.0023 0.5901 0.023 Uiso 1 1 calc R
C38 C 0.2017(2) 0.1887(2) 0.2162(2) 0.0226(6) Uani 1 1 d .
H38 H 0.1740 0.2248 0.1778 0.027 Uiso 1 1 calc R
C39 C 0.5754(2) 0.62054(19) 0.3420(2) 0.0168(5) Uani 1 1 d .
C40 C 0.2818(2) 0.0877(2) 0.3304(2) 0.0173(5) Uani 1 1 d .
N12 N 0.6232(3) 0.7922(3) -0.0065(2) 0.0443(8) Uani 1 1 d .
C42 C 0.2124(2) 0.5689(2) 0.5826(2) 0.0167(5) Uani 1 1 d .
H42 H 0.2655 0.5593 0.5368 0.020 Uiso 1 1 calc R
O5 O 0.9202(2) 0.6930(3) 0.9573(3) 0.0694(9) Uani 1 1 d .
C44 C 0.16295(19) 0.47586(19) 0.5777(2) 0.0144(5) Uani 1 1 d .
C45 C 0.46290(19) 0.7348(2) 0.5486(2) 0.0158(5) Uani 1 1 d .
H45 H 0.4444 0.7722 0.5082 0.019 Uiso 1 1 calc R
O10 O 0.3276(3) 0.6811(2) -0.1084(2) 0.0603(8) Uani 1 1 d .
O8 O 0.2887(3) 0.8443(2) -0.01933(19) 0.0580(8) Uani 1 1 d .
O2W O 0.4008(3) 0.5708(3) 0.1042(3) 0.0735(9) Uani 1 1 d .
C49 C 0.4561(2) 1.0997(2) 0.7338(2) 0.0196(6) Uani 1 1 d .
H49 H 0.5101 1.1346 0.7866 0.024 Uiso 1 1 calc R
C50 C 0.0903(2) 0.9771(2) 0.7030(2) 0.0188(5) Uani 1 1 d .
H50 H 0.1379 1.0176 0.7614 0.023 Uiso 1 1 calc R
C51 C 0.0878(2) 0.4909(2) 0.6468(2) 0.0181(5) Uani 1 1 d .
H51 H 0.0516 0.4302 0.6454 0.022 Uiso 1 1 calc R
C52 C 0.0055(2) 1.0271(2) 0.6880(2) 0.0186(5) Uani 1 1 d .
H52 H -0.0048 1.1010 0.7354 0.022 Uiso 1 1 calc R
C53 C 0.1167(2) 0.6831(2) 0.7156(2) 0.0184(5) Uani 1 1 d .
H53 H 0.1000 0.7548 0.7632 0.022 Uiso 1 1 calc R
C54 C 0.03827(19) 0.8156(2) 0.5584(2) 0.0161(5) Uani 1 1 d .
H54 H 0.0491 0.7410 0.5142 0.019 Uiso 1 1 calc R
C55 C 0.4318(2) 0.6921(2) 0.6856(2) 0.0182(5) Uani 1 1 d .
H55 H 0.3918 0.6993 0.7422 0.022 Uiso 1 1 calc R
N14 N 0.3215(2) 0.7599(2) -0.0218(2) 0.0297(6) Uani 1 1 d .
C57 C 0.1770(2) 0.3726(2) 0.8345(2) 0.0247(6) Uani 1 1 d .
H57 H 0.1192 0.3678 0.8694 0.030 Uiso 1 1 calc R
C58 C 0.0660(2) 0.5968(2) 0.7187(2) 0.0187(5) Uani 1 1 d .
H58 H 0.0168 0.6090 0.7691 0.022 Uiso 1 1 calc R
C59 C 0.5168(2) 0.6307(2) 0.6669(2) 0.0219(6) Uani 1 1 d .
H59 H 0.5344 0.5957 0.7097 0.026 Uiso 1 1 calc R
C60 C 0.2359(2) 0.0832(2) 0.1625(2) 0.0246(6) Uani 1 1 d .
H60 H 0.2312 0.0467 0.0867 0.029 Uiso 1 1 calc R
C61 C 0.4043(2) 1.0085(2) 0.7268(2) 0.0174(5) Uani 1 1 d .
H61 H 0.4249 0.9802 0.7748 0.021 Uiso 1 1 calc R
C62 C 0.2638(2) 0.4344(3) 0.8932(2) 0.0297(7) Uani 1 1 d .
H62 H 0.2649 0.4730 0.9687 0.036 Uiso 1 1 calc R
C63 C 0.5602(3) 0.8738(3) -0.0172(3) 0.0420(9) Uani 1 1 d .
H63A H 0.6015 0.9405 0.0025 0.063 Uiso 1 1 calc R
H63B H 0.5046 0.8896 0.0301 0.063 Uiso 1 1 calc R
H63C H 0.5325 0.8456 -0.0912 0.063 Uiso 1 1 calc R
C64 C 0.7163(3) 0.8145(3) 0.0330(3) 0.0375(8) Uani 1 1 d .
N13 N 1.0008(3) 0.7425(4) 0.9970(3) 0.0691(11) Uani 1 1 d .
C66 C 0.1652(4) 0.5473(3) 0.2108(3) 0.0584(11) Uani 1 1 d .
H66A H 0.1729 0.5472 0.1419 0.088 Uiso 1 1 calc R
H66B H 0.0931 0.5456 0.2226 0.088 Uiso 1 1 calc R
H66C H 0.1961 0.4832 0.2107 0.088 Uiso 1 1 calc R
O6 O 1.0791(4) 0.6857(7) 1.0295(6) 0.180(3) Uani 1 1 d .
O7 O 1.0206(4) 0.8537(4) 1.0089(4) 0.1102(15) Uani 1 1 d .
C69 C 0.5750(4) 0.6828(3) -0.0407(3) 0.0529(10) Uani 1 1 d .
H69A H 0.6261 0.6335 -0.0380 0.079 Uiso 1 1 calc R
H69B H 0.5447 0.6551 -0.1138 0.079 Uiso 1 1 calc R
H69C H 0.5222 0.6877 0.0072 0.079 Uiso 1 1 calc R
C70 C 0.2294(4) 0.7405(3) 0.2778(4) 0.0578(11) Uani 1 1 d .
H70A H 0.2300 0.7160 0.2008 0.087 Uiso 1 1 calc R
H70B H 0.2937 0.7798 0.3131 0.087 Uiso 1 1 calc R
H70C H 0.1735 0.7888 0.3059 0.087 Uiso 1 1 calc R
H18 H 0.1833 0.5901 0.4029 0.050 Uiso 1 1 d .
H64B H 0.7538 0.7434 0.0290 0.050 Uiso 1 1 d .
H1AW H 0.2734 0.8541 0.8596 0.050 Uiso 1 1 d .
H1BW H 0.2615 0.9540 0.8493 0.050 Uiso 1 1 d .
H2BW H 0.4355 0.5891 0.1840 0.050 Uiso 1 1 d .
H2AW H 0.3849 0.6295 0.0830 0.050 Uiso 1 1 d .

loop_
_atom_site_aniso_label
_atom_site_aniso_U_11
_atom_site_aniso_U_22
_atom_site_aniso_U_33
_atom_site_aniso_U_23
_atom_site_aniso_U_13
_atom_site_aniso_U_12
Zn 0.01278(16) 0.01330(14) 0.01436(16) 0.00699(11) 0.00158(11) 0.00164(11)
Co 0.01085(18) 0.01222(15) 0.01399(18) 0.00672(13) 0.00098(13) 0.00079(12)
O1 0.0324(11) 0.0170(9) 0.0213(10) 0.0079(8) 0.0069(9) 0.0088(8)
O3 0.0164(10) 0.0281(10) 0.0257(10) 0.0159(8) 0.0063(8) 0.0013(8)
N8 0.0146(11) 0.0171(10) 0.0192(11) 0.0099(9) 0.0026(9) 0.0021(8)
O2 0.0276(11) 0.0247(9) 0.0239(10) 0.0148(8) 0.0005(9) 0.0063(8)
N5 0.0115(10) 0.0157(10) 0.0165(11) 0.0076(8) 0.0017(8) -0.0008(8)
O1S 0.0213(10) 0.0385(11) 0.0154(10) 0.0092(9) 0.0020(8) 0.0047(9)
O1W 0.0352(12) 0.0176(9) 0.0146(9) 0.0074(7) 0.0006(8) 0.0001(8)
O4 0.0160(10) 0.0265(10) 0.0250(10) 0.0094(8) -0.0020(8) -0.0030(8)
N10 0.0143(11) 0.0157(10) 0.0166(11) 0.0067(8) 0.0010(9) 0.0008(8)
O2S 0.0564(15) 0.0272(11) 0.0267(12) 0.0087(9) 0.0019(11) 0.0086(11)
N7 0.0143(11) 0.0151(9) 0.0178(11) 0.0083(8) 0.0012(9) 0.0020(8)
N3 0.0115(10) 0.0172(10) 0.0190(11) 0.0110(9) 0.0009(9) -0.0005(8)
N4 0.0122(10) 0.0147(9) 0.0178(11) 0.0083(8) 0.0029(9) 0.0015(8)
N1 0.0135(11) 0.0144(9) 0.0171(11) 0.0075(8) 0.0012(9) 0.0010(8)
N9 0.0135(11) 0.0161(10) 0.0186(11) 0.0101(8) 0.0025(9) 0.0023(8)
C18 0.0290(18) 0.0356(17) 0.041(2) 0.0150(15) 0.0026(15) 0.0054(14)
N6 0.0150(11) 0.0143(9) 0.0173(11) 0.0084(8) 0.0019(9) 0.0036(8)
C20 0.0156(13) 0.0160(11) 0.0225(14) 0.0100(10) 0.0018(11) 0.0008(10)
C21 0.0159(13) 0.0175(11) 0.0202(13) 0.0111(10) -0.0010(11) 0.0009(10)
C22 0.0144(12) 0.0123(10) 0.0186(13) 0.0087(9) 0.0038(10) 0.0024(9)
N2 0.0132(11) 0.0145(9) 0.0183(11) 0.0090(8) -0.0002(9) 0.0007(8)
C24 0.0131(12) 0.0174(11) 0.0208(13) 0.0102(10) -0.0012(10) -0.0014(10)
C25 0.0120(13) 0.0192(12) 0.0269(14) 0.0129(11) 0.0024(11) 0.0021(10)
C26 0.0132(13) 0.0186(11) 0.0194(13) 0.0090(10) 0.0050(10) 0.0006(10)
C27 0.0132(12) 0.0159(11) 0.0196(13) 0.0101(10) 0.0025(10) -0.0006(9)
O9 0.0631(17) 0.0460(14) 0.0384(14) 0.0289(12) 0.0044(12) 0.0108(13)
C29 0.0185(13) 0.0160(11) 0.0140(12) 0.0051(10) 0.0012(10) 0.0027(10)
C30 0.0154(13) 0.0180(11) 0.0188(13) 0.0101(10) 0.0012(10) -0.0009(10)
C31 0.0163(13) 0.0191(12) 0.0218(13) 0.0140(10) 0.0031(11) 0.0017(10)
C32 0.0248(15) 0.0266(13) 0.0190(14) 0.0079(11) -0.0015(12) -0.0009(12)
C33 0.0121(12) 0.0133(11) 0.0172(12) 0.0064(9) -0.0002(10) -0.0029(9)
N11 0.122(3) 0.0273(14) 0.0161(14) 0.0104(11) -0.0024(17) 0.0015(17)
C35 0.0245(15) 0.0173(12) 0.0197(14) 0.0051(10) 0.0034(11) 0.0010(11)
C36 0.0128(13) 0.0219(12) 0.0235(14) 0.0166(11) 0.0017(11) 0.0031(10)
C37 0.0154(13) 0.0187(12) 0.0274(15) 0.0136(11) 0.0022(11) 0.0038(10)
C38 0.0265(15) 0.0241(13) 0.0200(14) 0.0129(11) -0.0011(12) 0.0006(11)
C39 0.0152(13) 0.0149(11) 0.0198(13) 0.0072(10) 0.0021(11) 0.0026(10)
C40 0.0153(13) 0.0172(11) 0.0193(13) 0.0080(10) 0.0036(10) -0.0004(10)
N12 0.051(2) 0.0493(18) 0.0342(16) 0.0194(14) 0.0072(15) 0.0162(15)
C42 0.0153(13) 0.0202(12) 0.0163(13) 0.0097(10) 0.0006(10) 0.0024(10)
O5 0.0393(17) 0.0661(19) 0.065(2) -0.0046(15) 0.0066(15) 0.0046(15)
C44 0.0133(12) 0.0149(11) 0.0170(12) 0.0092(10) -0.0024(10) 0.0024(9)
C45 0.0149(13) 0.0170(11) 0.0175(13) 0.0096(10) 0.0012(10) -0.0010(10)
O10 0.100(2) 0.0319(13) 0.0371(15) 0.0042(11) 0.0171(15) 0.0033(14)
O8 0.118(3) 0.0350(13) 0.0265(13) 0.0172(10) 0.0123(15) 0.0294(15)
O2W 0.075(2) 0.0573(18) 0.073(2) 0.0171(16) -0.0072(18) 0.0113(16)
C49 0.0178(14) 0.0207(12) 0.0199(14) 0.0092(11) -0.0016(11) -0.0003(10)
C50 0.0161(13) 0.0169(11) 0.0210(13) 0.0066(10) 0.0003(11) -0.0017(10)
C51 0.0181(13) 0.0179(11) 0.0202(13) 0.0105(10) 0.0008(11) -0.0018(10)
C52 0.0184(14) 0.0144(11) 0.0223(14) 0.0073(10) 0.0035(11) 0.0012(10)
C53 0.0159(13) 0.0190(12) 0.0198(13) 0.0079(10) 0.0049(11) 0.0055(10)
C54 0.0142(13) 0.0156(11) 0.0192(13) 0.0081(10) 0.0042(10) 0.0005(10)
C55 0.0169(13) 0.0208(12) 0.0186(13) 0.0105(10) 0.0006(11) 0.0001(10)
N14 0.0416(16) 0.0243(12) 0.0256(14) 0.0124(10) 0.0105(12) 0.0057(11)
C57 0.0203(15) 0.0322(15) 0.0214(14) 0.0116(12) 0.0035(12) 0.0021(12)
C58 0.0157(13) 0.0223(12) 0.0190(13) 0.0095(11) 0.0060(11) 0.0051(10)
C59 0.0214(14) 0.0250(13) 0.0256(15) 0.0172(12) -0.0004(12) 0.0024(11)
C60 0.0300(16) 0.0249(13) 0.0180(14) 0.0092(11) 0.0010(12) -0.0011(12)
C61 0.0166(13) 0.0207(12) 0.0160(13) 0.0094(10) -0.0006(10) 0.0019(10)
C62 0.0312(17) 0.0409(16) 0.0153(14) 0.0114(12) 0.0005(12) 0.0005(14)
C63 0.042(2) 0.0449(19) 0.0353(19) 0.0158(16) -0.0087(16) 0.0084(16)
C64 0.041(2) 0.0363(18) 0.0316(18) 0.0127(14) 0.0014(15) -0.0005(15)
N13 0.056(3) 0.091(3) 0.044(2) 0.016(2) 0.0088(19) 0.002(2)
C66 0.077(3) 0.043(2) 0.047(2) 0.0126(18) 0.009(2) -0.015(2)
O6 0.099(4) 0.271(9) 0.232(8) 0.174(7) -0.042(4) 0.012(5)
O7 0.108(3) 0.115(4) 0.086(3) 0.028(3) 0.002(3) -0.013(3)
C69 0.063(3) 0.042(2) 0.050(2) 0.0191(18) -0.006(2) 0.0007(19)
C70 0.068(3) 0.047(2) 0.055(3) 0.021(2) 0.004(2) -0.005(2)

loop_
_atom_type_symbol
_atom_type_description
_atom_type_scat_dispersion_real
_atom_type_scat_dispersion_imag
_atom_type_scat_source
C C 0.0033 0.0016 'International Tables Vol C Tables 4.2.6.8 and 6.1.1.4'
H H 0.0000 0.0000 'International Tables Vol C Tables 4.2.6.8 and 6.1.1.4'
N N 0.0061 0.0033 'International Tables Vol C Tables 4.2.6.8 and 6.1.1.4'
Co Co 0.3494 0.9721 'International Tables Vol C Tables 4.2.6.8 and 6.1.1.4'
Zn Zn 0.2839 1.4301 'International Tables Vol C Tables 4.2.6.8 and 6.1.1.4'
O O 0.0106 0.0060 'International Tables Vol C Tables 4.2.6.8 and 6.1.1.4'

loop_
_geom_angle_atom_site_label_1
_geom_angle_atom_site_label_2
_geom_angle_atom_site_label_3
_geom_angle
_geom_angle_site_symmetry_1
_geom_angle_site_symmetry_3
O1S Zn O1W 178.45(7) . .
O1S Zn N7 94.78(8) . .
O1W Zn N7 86.63(8) . .
O1S Zn N9 91.37(8) . .
O1W Zn N9 87.22(8) . .
N7 Zn N9 173.85(8) . .
O1S Zn N10 86.81(8) . .
O1W Zn N10 93.81(8) . .
N7 Zn N10 91.07(8) . .
N9 Zn N10 89.40(8) . .
O1S Zn N8 86.29(8) . .
O1W Zn N8 93.07(8) . .
N7 Zn N8 90.52(8) . .
N9 Zn N8 89.76(8) . .
N10 Zn N8 173.02(8) . .
N6 Co N5 179.76(9) . .
N6 Co N1 98.38(9) . 1_545
N5 Co N1 81.47(9) . 1_545
N6 Co N4 81.23(9) . 2_666
N5 Co N4 98.58(9) . 2_666
N1 Co N4 90.63(9) 1_545 2_666
N6 Co N3 81.93(9) . 2_566
N5 Co N3 98.25(9) . 2_566
N1 Co N3 91.97(9) 1_545 2_566
N4 Co N3 163.17(9) 2_666 2_566
N6 Co N2 98.83(9) . .
N5 Co N2 81.32(9) . .
N1 Co N2 162.79(9) 1_545 .
N4 Co N2 91.93(9) 2_666 .
N3 Co N2 90.49(9) 2_566 .
C54 N8 C50 118.2(2) . .
C54 N8 Zn 120.79(16) . .
C50 N8 Zn 119.92(18) . .
C40 N5 C30 122.3(2) . .
C40 N5 Co 118.87(18) . .
C30 N5 Co 118.83(17) . .
C18 O1S Zn 141.9(2) . .
Zn O1W H1AW 131.7 . .
Zn O1W H1BW 119.1 . .
H1AW O1W H1BW 108.3 . .
C45 N10 C55 119.0(2) . .
C45 N10 Zn 121.59(17) . .
C55 N10 Zn 118.71(17) . .
C42 N7 C53 118.0(2) . .
C42 N7 Zn 122.35(18) . .
C53 N7 Zn 119.53(16) . .
C31 N3 C27 119.1(2) . .
C31 N3 Co 115.04(17) . 2_566
C27 N3 Co 124.50(17) . 2_566
C39 N4 C33 119.4(2) . .
C39 N4 Co 115.77(17) . 2_666
C33 N4 Co 124.33(17) . 2_666
C26 N1 C22 115.4(2) . .
C26 N1 Co 115.53(17) . 1_565
C22 N1 Co 128.69(16) . 1_565
C29 N9 C61 118.3(2) . .
C29 N9 Zn 121.58(18) . .
C61 N9 Zn 119.96(17) . .
O1S C18 N11 123.5(3) . .
O1S C18 H18 119.7(3) . .
N11 C18 H18 116.8(3) . .
C21 N6 C36 122.7(2) . .
C21 N6 Co 119.05(18) . .
C36 N6 Co 118.19(18) . .
C22 C20 C49 119.9(2) . .
C22 C20 H20 120.0 . .
C49 C20 H20 120.0 . .
N6 C21 C32 120.3(2) . .
N6 C21 C39 112.7(2) . 2_666
C32 C21 C39 127.0(2) . 2_666
C20 C22 C29 117.7(2) . .
C20 C22 N1 122.6(2) . .
C29 C22 N1 119.7(2) . .
C24 N2 C44 116.3(2) . .
C24 N2 Co 115.41(16) . .
C44 N2 Co 127.82(17) . .
O2 C24 N2 128.0(2) . .
O2 C24 C30 121.0(2) . .
N2 C24 C30 111.0(2) . .
C59 C25 C33 119.7(2) . .
C59 C25 H25 120.1 . .
C33 C25 H25 120.1 . .
O1 C26 N1 127.8(3) . .
O1 C26 C40 121.0(2) . 1_565
N1 C26 C40 111.2(2) . 1_565
C37 C27 C54 117.0(2) . .
C37 C27 N3 121.0(2) . .
C54 C27 N3 121.9(2) . .
N9 C29 C22 123.1(2) . .
N9 C29 H29 118.5 . .
C22 C29 H29 118.5 . .
N5 C30 C38 120.4(2) . .
N5 C30 C24 113.2(2) . .
C38 C30 C24 126.4(2) . .
O3 C31 N3 128.1(3) . .
O3 C31 C36 121.0(2) . 2_566
N3 C31 C36 110.9(2) . 2_566
C21 C32 C62 118.3(3) . .
C21 C32 H32 120.9 . .
C62 C32 H32 120.9 . .
C45 C33 C25 117.6(2) . .
C45 C33 N4 122.6(2) . .
C25 C33 N4 119.8(2) . .
C18 N11 C70 121.4(3) . .
C18 N11 C66 116.5(3) . .
C70 N11 C66 117.5(3) . .
C60 C35 C40 118.4(2) . .
C60 C35 H35 120.8 . .
C40 C35 H35 120.8 . .
N6 C36 C57 120.1(3) . .
N6 C36 C31 113.0(2) . 2_566
C57 C36 C31 126.9(2) . 2_566
C52 C37 C27 119.5(2) . .
C52 C37 H37 120.2 . .
C27 C37 H37 120.2 . .
C30 C38 C60 118.3(3) . .
C30 C38 H38 120.9 . .
C60 C38 H38 120.9 . .
O4 C39 N4 128.4(2) . .
O4 C39 C21 121.4(2) . 2_666
N4 C39 C21 110.2(2) . 2_666
N5 C40 C35 120.6(2) . .
N5 C40 C26 112.8(2) . 1_545
C35 C40 C26 126.6(2) . 1_545
C64 N12 C63 122.1(3) . .
C64 N12 C69 120.9(3) . .
C63 N12 C69 117.0(3) . .
N7 C42 C44 123.6(2) . .
N7 C42 H42 118.2 . .
C44 C42 H42 118.2 . .
C51 C44 C42 117.7(2) . .
C51 C44 N2 122.2(2) . .
C42 C44 N2 120.1(2) . .
N10 C45 C33 122.5(2) . .
N10 C45 H45 118.7 . .
C33 C45 H45 118.7 . .
H2BW O2W H2AW 122.1 . .
C61 C49 C20 118.3(3) . .
C61 C49 H49 120.8 . .
C20 C49 H49 120.8 . .
N8 C50 C52 122.0(2) . .
N8 C50 H50 119.0 . .
C52 C50 H50 119.0 . .
C44 C51 C58 118.9(2) . .
C44 C51 H51 120.5 . .
C58 C51 H51 120.5 . .
C50 C52 C37 119.2(2) . .
C50 C52 H52 120.4 . .
C37 C52 H52 120.4 . .
N7 C53 C58 122.5(2) . .
N7 C53 H53 118.7 . .
C58 C53 H53 118.7 . .
N8 C54 C27 123.9(2) . .
N8 C54 H54 118.0 . .
C27 C54 H54 118.0 . .
N10 C55 C59 121.8(3) . .
N10 C55 H55 119.1 . .
C59 C55 H55 119.1 . .
O10 N14 O8 118.6(3) . .
O10 N14 O9 122.4(3) . .
O8 N14 O9 119.0(2) . .
C36 C57 C62 118.6(3) . .
C36 C57 H57 120.7 . .
C62 C57 H57 120.7 . .
C53 C58 C51 119.2(2) . .
C53 C58 H58 120.4 . .
C51 C58 H58 120.4 . .
C25 C59 C55 119.2(3) . .
C25 C59 H59 120.4 . .
C55 C59 H59 120.4 . .
C35 C60 C38 120.0(3) . .
C35 C60 H60 120.0 . .
C38 C60 H60 120.0 . .
N9 C61 C49 122.6(2) . .
N9 C61 H61 118.7 . .
C49 C61 H61 118.7 . .
C32 C62 C57 120.0(3) . .
C32 C62 H62 120.0 . .
C57 C62 H62 120.0 . .
N12 C63 H63A 109.5 . .
N12 C63 H63B 109.5 . .
H63A C63 H63B 109.5 . .
N12 C63 H63C 109.5 . .
H63A C63 H63C 109.5 . .
H63B C63 H63C 109.5 . .
O2S C64 N12 123.8(3) . .
O2S C64 H64B 123.7(4) . .
N12 C64 H64B 112.5(3) . .
O5 N13 O6 117.2(5) . .
O5 N13 O7 121.1(4) . .
O6 N13 O7 121.6(5) . .
N11 C66 H66A 109.5 . .
N11 C66 H66B 109.5 . .
H66A C66 H66B 109.5 . .
N11 C66 H66C 109.5 . .
H66A C66 H66C 109.5 . .
H66B C66 H66C 109.5 . .
N12 C69 H69A 109.5 . .
N12 C69 H69B 109.5 . .
H69A C69 H69B 109.5 . .
N12 C69 H69C 109.5 . .
H69A C69 H69C 109.5 . .
H69B C69 H69C 109.5 . .
N11 C70 H70A 109.5 . .
N11 C70 H70B 109.5 . .
H70A C70 H70B 109.5 . .
N11 C70 H70C 109.5 . .
H70A C70 H70C 109.5 . .
H70B C70 H70C 109.5 . .

loop_
_geom_bond_atom_site_label_1
_geom_bond_atom_site_label_2
_geom_bond_distance
_geom_bond_site_symmetry_2
Zn O1S 2.105(2) .
Zn O1W 2.143(2) .
Zn N7 2.154(2) .
Zn N9 2.155(2) .
Zn N10 2.163(2) .
Zn N8 2.178(2) .
Co N6 1.858(2) .
Co N5 1.868(2) .
Co N1 1.962(2) 1_545
Co N4 1.964(2) 2_666
Co N3 1.967(2) 2_566
Co N2 1.980(2) .
O1 C26 1.232(3) .
O3 C31 1.236(3) .
N8 C54 1.328(3) .
N8 C50 1.351(3) .
O2 C24 1.229(3) .
N5 C40 1.328(3) .
N5 C30 1.334(3) .
O1S C18 1.224(4) .
O1W H1AW 0.9161 .
O1W H1BW 0.8848 .
O4 C39 1.234(3) .
N10 C45 1.341(3) .
N10 C55 1.341(3) .
O2S C64 1.193(4) .
N7 C42 1.329(3) .
N7 C53 1.345(3) .
N3 C31 1.349(3) .
N3 C27 1.403(3) .
N3 Co 1.967(2) 2_566
N4 C39 1.341(3) .
N4 C33 1.419(3) .
N4 Co 1.964(2) 2_666
N1 C26 1.351(3) .
N1 C22 1.419(3) .
N1 Co 1.962(2) 1_565
N9 C29 1.330(3) .
N9 C61 1.352(3) .
C18 N11 1.303(5) .
C18 H18 1.081(4) .
N6 C21 1.325(3) .
N6 C36 1.341(3) .
C20 C22 1.382(4) .
C20 C49 1.392(4) .
C20 H20 0.9500 .
C21 C32 1.389(4) .
C21 C39 1.509(4) 2_666
C22 C29 1.405(4) .
N2 C24 1.352(3) .
N2 C44 1.416(3) .
C24 C30 1.496(3) .
C25 C59 1.374(4) .
C25 C33 1.396(4) .
C25 H25 0.9500 .
C26 C40 1.497(4) 1_565
C27 C37 1.396(3) .
C27 C54 1.397(4) .
O9 N14 1.257(3) .
C29 H29 0.9500 .
C30 C38 1.384(4) .
C31 C36 1.501(4) 2_566
C32 C62 1.390(4) .
C32 H32 0.9500 .
C33 C45 1.394(4) .
N11 C70 1.437(5) .
N11 C66 1.494(5) .
C35 C60 1.385(4) .
C35 C40 1.387(4) .
C35 H35 0.9500 .
C36 C57 1.374(4) .
C36 C31 1.501(4) 2_566
C37 C52 1.385(4) .
C37 H37 0.9500 .
C38 C60 1.400(4) .
C38 H38 0.9500 .
C39 C21 1.509(4) 2_666
C40 C26 1.497(4) 1_545
N12 C64 1.296(5) .
N12 C63 1.468(5) .
N12 C69 1.482(5) .
C42 C44 1.403(4) .
C42 H42 0.9500 .
O5 N13 1.218(5) .
C44 C51 1.382(4) .
C45 H45 0.9500 .
O10 N14 1.222(3) .
O8 N14 1.236(3) .
O2W H2BW 1.1051 .
O2W H2AW 1.0030 .
C49 C61 1.385(4) .
C49 H49 0.9500 .
C50 C52 1.383(4) .
C50 H50 0.9500 .
C51 C58 1.398(4) .
C51 H51 0.9500 .
C52 H52 0.9500 .
C53 C58 1.377(4) .
C53 H53 0.9500 .
C54 H54 0.9500 .
C55 C59 1.384(4) .
C55 H55 0.9500 .
C57 C62 1.399(4) .
C57 H57 0.9500 .
C58 H58 0.9500 .
C59 H59 0.9500 .
C60 H60 0.9500 .
C61 H61 0.9500 .
C62 H62 0.9500 .
C63 H63A 0.9800 .
C63 H63B 0.9800 .
C63 H63C 0.9800 .
C64 H64B 1.087(4) .
N13 O6 1.482(7) .
N13 O7 1.484(7) .
C66 H66A 0.9800 .
C66 H66B 0.9800 .
C66 H66C 0.9800 .
C69 H69A 0.9800 .
C69 H69B 0.9800 .
C69 H69C 0.9800 .
C70 H70A 0.9800 .
C70 H70B 0.9800 .
C70 H70C 0.9800 .

loop_
_geom_torsion_atom_site_label_1
_geom_torsion_atom_site_label_2
_geom_torsion_atom_site_label_3
_geom_torsion_atom_site_label_4
_geom_torsion
_geom_torsion_site_symmetry_1
_geom_torsion_site_symmetry_4
O1S Zn N8 C54 34.7(2) . .
O1W Zn N8 C54 -146.8(2) . .
N7 Zn N8 C54 -60.1(2) . .
N9 Zn N8 C54 126.0(2) . .
N10 Zn N8 C54 43.0(7) . .
O1S Zn N8 C50 -133.2(2) . .
O1W Zn N8 C50 45.4(2) . .
N7 Zn N8 C50 132.0(2) . .
N9 Zn N8 C50 -41.8(2) . .
N10 Zn N8 C50 -124.9(6) . .
N6 Co N5 C40 54(24) . .
N1 Co N5 C40 1.75(19) 1_545 .
N4 Co N5 C40 91.1(2) 2_666 .
N3 Co N5 C40 -89.0(2) 2_566 .
N2 Co N5 C40 -178.3(2) . .
N6 Co N5 C30 -127(24) . .
N1 Co N5 C30 -179.0(2) 1_545 .
N4 Co N5 C30 -89.7(2) 2_666 .
N3 Co N5 C30 90.2(2) 2_566 .
N2 Co N5 C30 0.99(19) . .
O1W Zn O1S C18 -156(3) . .
N7 Zn O1S C18 -0.3(3) . .
N9 Zn O1S C18 179.8(3) . .
N10 Zn O1S C18 90.5(3) . .
N8 Zn O1S C18 -90.5(3) . .
O1S Zn N10 C45 34.32(19) . .
O1W Zn N10 C45 -144.25(19) . .
N7 Zn N10 C45 129.1(2) . .
N9 Zn N10 C45 -57.1(2) . .
N8 Zn N10 C45 26.0(7) . .
O1S Zn N10 C55 -136.34(19) . .
O1W Zn N10 C55 45.09(19) . .
N7 Zn N10 C55 -41.60(19) . .
N9 Zn N10 C55 132.26(19) . .
N8 Zn N10 C55 -144.7(6) . .
O1S Zn N7 C42 43.6(2) . .
O1W Zn N7 C42 -137.1(2) . .
N9 Zn N7 C42 -137.6(7) . .
N10 Zn N7 C42 -43.3(2) . .
N8 Zn N7 C42 129.9(2) . .
O1S Zn N7 C53 -132.9(2) . .
O1W Zn N7 C53 46.5(2) . .
N9 Zn N7 C53 45.9(8) . .
N10 Zn N7 C53 140.2(2) . .
N8 Zn N7 C53 -46.6(2) . .
O1S Zn N9 C29 36.12(19) . .
O1W Zn N9 C29 -143.24(19) . .
N7 Zn N9 C29 -142.7(7) . .
N10 Zn N9 C29 122.9(2) . .
N8 Zn N9 C29 -50.16(19) . .
O1S Zn N9 C61 -139.27(18) . .
O1W Zn N9 C61 41.37(18) . .
N7 Zn N9 C61 41.9(8) . .
N10 Zn N9 C61 -52.47(18) . .
N8 Zn N9 C61 134.45(18) . .
Zn O1S C18 N11 178.2(3) . .
N5 Co N6 C21 34(24) . .
N1 Co N6 C21 86.15(19) 1_545 .
N4 Co N6 C21 -3.19(18) 2_666 .
N3 Co N6 C21 176.97(19) 2_566 .
N2 Co N6 C21 -93.79(19) . .
N5 Co N6 C36 -149(41) . .
N1 Co N6 C36 -96.24(19) 1_545 .
N4 Co N6 C36 174.42(19) 2_666 .
N3 Co N6 C36 -5.42(18) 2_566 .
N2 Co N6 C36 83.81(19) . .
C36 N6 C21 C32 0.3(4) . .
Co N6 C21 C32 177.8(2) . .
C36 N6 C21 C39 -179.8(2) . 2_666
Co N6 C21 C39 -2.3(3) . 2_666
C49 C20 C22 C29 0.8(4) . .
C49 C20 C22 N1 -177.8(2) . .
C26 N1 C22 C20 119.9(3) . .
Co N1 C22 C20 -67.9(3) 1_565 .
C26 N1 C22 C29 -58.6(3) . .
Co N1 C22 C29 113.6(2) 1_565 .
N6 Co N2 C24 175.93(18) . .
N5 Co N2 C24 -3.88(18) . .
N1 Co N2 C24 -3.9(4) 1_545 .
N4 Co N2 C24 94.51(19) 2_666 .
N3 Co N2 C24 -102.16(19) 2_566 .
N6 Co N2 C44 3.8(2) . .
N5 Co N2 C44 -176.0(2) . .
N1 Co N2 C44 -176.0(3) 1_545 .
N4 Co N2 C44 -77.6(2) 2_666 .
N3 Co N2 C44 85.7(2) 2_566 .
C44 N2 C24 O2 0.0(4) . .
Co N2 C24 O2 -173.1(2) . .
C44 N2 C24 C30 178.7(2) . .
Co N2 C24 C30 5.6(3) . .
C22 N1 C26 O1 -2.5(4) . .
Co N1 C26 O1 -175.7(2) 1_565 .
C22 N1 C26 C40 177.2(2) . 1_565
Co N1 C26 C40 3.9(3) 1_565 1_565
C31 N3 C27 C37 120.6(3) . .
Co N3 C27 C37 -73.5(3) 2_566 .
C31 N3 C27 C54 -60.2(3) . .
Co N3 C27 C54 105.8(2) 2_566 .
C61 N9 C29 C22 2.2(4) . .
Zn N9 C29 C22 -173.24(18) . .
C20 C22 C29 N9 -2.6(4) . .
N1 C22 C29 N9 176.0(2) . .
C40 N5 C30 C38 0.8(4) . .
Co N5 C30 C38 -178.4(2) . .
C40 N5 C30 C24 -179.0(2) . .
Co N5 C30 C24 1.8(3) . .
O2 C24 C30 N5 174.0(2) . .
N2 C24 C30 N5 -4.8(3) . .
O2 C24 C30 C38 -5.8(4) . .
N2 C24 C30 C38 175.4(3) . .
C27 N3 C31 O3 -1.0(4) . .
Co N3 C31 O3 -168.2(2) 2_566 .
C27 N3 C31 C36 177.7(2) . 2_566
Co N3 C31 C36 10.5(3) 2_566 2_566
N6 C21 C32 C62 -1.0(4) . .
C39 C21 C32 C62 179.1(3) 2_666 .
C59 C25 C33 C45 -1.6(4) . .
C59 C25 C33 N4 177.4(2) . .
C39 N4 C33 C45 -64.9(3) . .
Co N4 C33 C45 106.6(2) 2_666 .
C39 N4 C33 C25 116.1(3) . .
Co N4 C33 C25 -72.4(3) 2_666 .
O1S C18 N11 C70 -17.1(6) . .
O1S C18 N11 C66 -172.6(4) . .
C21 N6 C36 C57 0.1(4) . .
Co N6 C36 C57 -177.38(19) . .
C21 N6 C36 C31 178.7(2) . 2_566
Co N6 C36 C31 1.2(3) . 2_566
C54 C27 C37 C52 -2.1(4) . .
N3 C27 C37 C52 177.1(2) . .
N5 C30 C38 C60 -0.1(4) . .
C24 C30 C38 C60 179.7(3) . .
C33 N4 C39 O4 3.8(4) . .
Co N4 C39 O4 -168.5(2) 2_666 .
C33 N4 C39 C21 -176.0(2) . 2_666
Co N4 C39 C21 11.8(3) 2_666 2_666
C30 N5 C40 C35 -1.0(4) . .
Co N5 C40 C35 178.2(2) . .
C30 N5 C40 C26 -179.3(2) . 1_545
Co N5 C40 C26 -0.1(3) . 1_545
C60 C35 C40 N5 0.5(4) . .
C60 C35 C40 C26 178.6(3) . 1_545
C53 N7 C42 C44 2.7(4) . .
Zn N7 C42 C44 -173.81(19) . .
N7 C42 C44 C51 -1.8(4) . .
N7 C42 C44 N2 176.4(2) . .
C24 N2 C44 C51 119.9(3) . .
Co N2 C44 C51 -68.1(3) . .
C24 N2 C44 C42 -58.2(3) . .
Co N2 C44 C42 113.9(2) . .
C55 N10 C45 C33 2.1(4) . .
Zn N10 C45 C33 -168.55(18) . .
C25 C33 C45 N10 -0.1(4) . .
N4 C33 C45 N10 -179.1(2) . .
C22 C20 C49 C61 1.2(4) . .
C54 N8 C50 C52 -2.5(4) . .
Zn N8 C50 C52 165.7(2) . .
C42 C44 C51 C58 -1.1(4) . .
N2 C44 C51 C58 -179.2(2) . .
N8 C50 C52 C37 0.0(4) . .
C27 C37 C52 C50 2.3(4) . .
C42 N7 C53 C58 -0.8(4) . .
Zn N7 C53 C58 175.8(2) . .
C50 N8 C54 C27 2.7(4) . .
Zn N8 C54 C27 -165.4(2) . .
C37 C27 C54 N8 -0.4(4) . .
N3 C27 C54 N8 -179.7(2) . .
C45 N10 C55 C59 -2.3(4) . .
Zn N10 C55 C59 168.6(2) . .
N6 C36 C57 C62 0.2(4) . .
C31 C36 C57 C62 -178.2(3) 2_566 .
N7 C53 C58 C51 -2.0(4) . .
C44 C51 C58 C53 2.8(4) . .
C33 C25 C59 C55 1.4(4) . .
N10 C55 C59 C25 0.6(4) . .
C40 C35 C60 C38 0.2(4) . .
C30 C38 C60 C35 -0.4(4) . .
C29 N9 C61 C49 -0.1(4) . .
Zn N9 C61 C49 175.5(2) . .
C20 C49 C61 N9 -1.6(4) . .
C21 C32 C62 C57 1.3(5) . .
C36 C57 C62 C32 -0.9(4) . .
C63 N12 C64 O2S 3.7(6) . .
C69 N12 C64 O2S -174.7(4) . .
